data_7106288
loop_
_publ_author_name
'Palash Sanphui'
'N. Rajesh Goud'
'U. B. Rao Khandavilli'
'Sreenu Bhanoth'
'Ashwini Nangia'

_publ_section_title
;
 New polymorphs of curcumin
;
_journal_name_full Chem.Commun.
_journal_page_first 5013
_journal_paper_doi 10.1039/c1cc10204d
_journal_volume 47
_journal_year 2011
_chemical_formula_sum 'C21 H20 O6'
_chemical_formula_weight 368.37
_chemical_name_systematic
;
?
;
_space_group_IT_number 61
_symmetry_cell_setting orthorhombic
_symmetry_space_group_name_Hall '-P 2ac 2ab'
_symmetry_space_group_name_H-M 'P b c a'
_atom_sites_solution_hydrogens geom
_atom_sites_solution_primary direct
_atom_sites_solution_secondary difmap
_audit_creation_method SHELXL-97
_cell_angle_alpha 90.00
_cell_angle_beta 90.00
_cell_angle_gamma 90.00
_cell_formula_units_Z 8
_cell_length_a 12.536(3)
_cell_length_b 7.9916(17)
_cell_length_c 34.462(7)
_cell_measurement_reflns_used 869
_cell_measurement_temperature 100(2)
_cell_measurement_theta_max 26.3135
_cell_measurement_theta_min 2.8033
_cell_volume 3452.5(13)
_computing_structure_refinement 'SHELXL-97 (Sheldrick, 1997)'
_computing_structure_solution 'SHELXS-97 (Sheldrick, 1990)'
_diffrn_ambient_temperature 100(2)
_diffrn_measured_fraction_theta_full 0.999
_diffrn_measured_fraction_theta_max 0.999
_diffrn_measurement_device_type 'Xcalibur, Eos, Gemini'
_diffrn_radiation_monochromator graphite
_diffrn_radiation_source 'fine-focus sealed tube'
_diffrn_radiation_type MoK\a
_diffrn_radiation_wavelength 0.71073
_diffrn_reflns_av_R_equivalents 0.1808
_diffrn_reflns_av_sigmaI/netI 0.2958
_diffrn_reflns_limit_h_max 9
_diffrn_reflns_limit_h_min -15
_diffrn_reflns_limit_k_max 9
_diffrn_reflns_limit_k_min -6
_diffrn_reflns_limit_l_max 43
_diffrn_reflns_limit_l_min -40
_diffrn_reflns_number 8888
_diffrn_reflns_theta_full 26.36
_diffrn_reflns_theta_max 26.36
_diffrn_reflns_theta_min 2.87
_exptl_absorpt_coefficient_mu 0.104
_exptl_absorpt_correction_T_max 0.9897
_exptl_absorpt_correction_T_min 0.9795
_exptl_absorpt_correction_type multi-scan
_exptl_absorpt_process_details SADABS
_exptl_crystal_colour red
_exptl_crystal_density_diffrn 1.417
_exptl_crystal_density_method 'not measured'
_exptl_crystal_description needle
_exptl_crystal_F_000 1552
_exptl_crystal_size_max 0.20
_exptl_crystal_size_mid 0.12
_exptl_crystal_size_min 0.10
_refine_diff_density_max 0.279
_refine_diff_density_min -0.296
_refine_diff_density_rms 0.074
_refine_ls_extinction_method none
_refine_ls_goodness_of_fit_ref 0.930
_refine_ls_hydrogen_treatment mixed
_refine_ls_matrix_type full
_refine_ls_number_parameters 258
_refine_ls_number_reflns 3510
_refine_ls_number_restraints 0
_refine_ls_restrained_S_all 0.930
_refine_ls_R_factor_all 0.2681
_refine_ls_R_factor_gt 0.0893
_refine_ls_shift/su_max 0.000
_refine_ls_shift/su_mean 0.000
_refine_ls_structure_factor_coef Fsqd
_refine_ls_weighting_details 'calc w=1/[\s^2^(Fo^2^)+(0.0000P)^2^+0.0000P] where P=(Fo^2^+2Fc^2^)/3'
_refine_ls_weighting_scheme calc
_refine_ls_wR_factor_gt 0.1125
_refine_ls_wR_factor_ref 0.1681
_reflns_number_gt 1127
_reflns_number_total 3510
_reflns_threshold_expression >2sigma(I)
_cod_data_source_file c1cc10204d.txt
_cod_data_source_block Form3_Pbca
_cod_original_cell_volume 3452.3(13)
_cod_original_sg_symbol_H-M Pbca
_cod_database_code 7106288

loop_
_symmetry_equiv_pos_as_xyz
'x, y, z'
'-x+1/2, -y, z+1/2'
'x+1/2, -y+1/2, -z'
'-x, y+1/2, -z+1/2'
'-x, -y, -z'
'x-1/2, y, -z-1/2'
'-x-1/2, y-1/2, z'
'x, -y-1/2, z-1/2'

loop_
_atom_site_label
_atom_site_type_symbol
_atom_site_fract_x
_atom_site_fract_y
_atom_site_fract_z
_atom_site_U_iso_or_equiv
_atom_site_adp_type
_atom_site_occupancy
_atom_site_symmetry_multiplicity
_atom_site_calc_flag
_atom_site_refinement_flags
_atom_site_disorder_assembly
_atom_site_disorder_group
O4 O 0.6571(4) 0.2302(6) 0.64649(14) 0.0286(12) Uani 1 1 d . . .
O3 O 0.6623(3) 0.3956(5) 0.58529(12) 0.0244(11) Uani 1 1 d . . .
O1 O 0.9676(3) 0.9702(5) 0.41337(13) 0.0281(11) Uani 1 1 d . . .
O6 O 0.6918(3) -0.2045(5) 0.83121(14) 0.0390(13) Uani 1 1 d . . .
C4 C 0.8348(5) 0.6580(7) 0.49723(17) 0.0218(15) Uani 1 1 d . . .
O5 O 0.9019(4) -0.2445(6) 0.84309(14) 0.0324(12) Uani 1 1 d . . .
C3 C 0.7758(5) 0.7192(6) 0.46577(16) 0.0196(14) Uani 1 1 d . . .
H3 H 0.7041 0.6910 0.4637 0.024 Uiso 1 1 calc R . .
C2 C 0.8207(5) 0.8190(7) 0.43807(18) 0.0206(15) Uani 1 1 d . . .
C10 C 0.8184(5) 0.3143(7) 0.61814(17) 0.0219(15) Uani 1 1 d . . .
H10 H 0.8925 0.3134 0.6186 0.026 Uiso 1 1 calc R . .
O2 O 0.7693(3) 0.8867(5) 0.40663(12) 0.0291(11) Uani 1 1 d . . .
C8 C 0.8261(4) 0.4918(6) 0.55893(16) 0.0186(14) Uani 1 1 d . . .
H8 H 0.8984 0.5077 0.5637 0.022 Uiso 1 1 calc R . .
C11 C 0.7635(5) 0.2354(7) 0.64670(18) 0.0203(15) Uani 1 1 d . . .
C7 C 0.7852(5) 0.5548(6) 0.52663(17) 0.0202(15) Uani 1 1 d . . .
H7 H 0.7139 0.5288 0.5222 0.024 Uiso 1 1 calc R . .
C12 C 0.8149(5) 0.1520(7) 0.67965(16) 0.0192(15) Uani 1 1 d . . .
H12 H 0.8888 0.1402 0.6796 0.023 Uiso 1 1 calc R . .
C9 C 0.7640(5) 0.3991(7) 0.58733(18) 0.0203(15) Uani 1 1 d . . .
C14 C 0.7992(5) 0.0110(7) 0.74451(18) 0.0229(15) Uani 1 1 d . . .
C13 C 0.7596(5) 0.0926(7) 0.70957(17) 0.0201(15) Uani 1 1 d . . .
H13 H 0.6860 0.1048 0.7080 0.024 Uiso 1 1 calc R . .
C15 C 0.9073(5) -0.0121(7) 0.75159(19) 0.0230(16) Uani 1 1 d . . .
H15 H 0.9577 0.0284 0.7342 0.028 Uiso 1 1 calc R . .
C17 C 0.8671(5) -0.1592(7) 0.81089(18) 0.0250(16) Uani 1 1 d . . .
C5 C 0.9429(5) 0.7039(7) 0.49932(19) 0.0264(17) Uani 1 1 d . . .
H5 H 0.9848 0.6646 0.5196 0.032 Uiso 1 1 calc R . .
C1 C 0.9284(5) 0.8678(7) 0.44070(19) 0.0223(15) Uani 1 1 d . . .
C6 C 0.9869(5) 0.8056(7) 0.4718(2) 0.0291(17) Uani 1 1 d . . .
H6 H 1.0586 0.8343 0.4739 0.035 Uiso 1 1 calc R . .
C21 C 0.6538(4) 0.8785(8) 0.4076(2) 0.0363(18) Uani 1 1 d . . .
H21A H 0.6316 0.7635 0.4071 0.054 Uiso 1 1 calc R . .
H21B H 0.6252 0.9357 0.3854 0.054 Uiso 1 1 calc R . .
H21C H 0.6282 0.9308 0.4309 0.054 Uiso 1 1 calc R . .
C19 C 0.7257(5) -0.0513(7) 0.77126(18) 0.0240(16) Uani 1 1 d . . .
H19 H 0.6532 -0.0351 0.7670 0.029 Uiso 1 1 calc R . .
C18 C 0.7584(5) -0.1356(7) 0.80364(18) 0.0215(15) Uani 1 1 d . . .
C20 C 0.5784(4) -0.1790(8) 0.8253(2) 0.040(2) Uani 1 1 d . . .
H20A H 0.5618 -0.0624 0.8284 0.060 Uiso 1 1 calc R . .
H20B H 0.5391 -0.2432 0.8440 0.060 Uiso 1 1 calc R . .
H20C H 0.5593 -0.2144 0.7996 0.060 Uiso 1 1 calc R . .
C16 C 0.9403(5) -0.0975(7) 0.78542(19) 0.0286(17) Uani 1 1 d . . .
H16 H 1.0126 -0.1118 0.7903 0.034 Uiso 1 1 calc R . .
H4A H 0.638(5) 0.290(7) 0.628(2) 0.05(2) Uiso 1 1 d . . .
H1 H 1.039(4) 1.017(6) 0.4176(17) 0.027(18) Uiso 1 1 d . . .
H5A H 0.843(5) -0.263(10) 0.853(3) 0.09(4) Uiso 1 1 d . . .

loop_
_atom_site_aniso_label
_atom_site_aniso_U_11
_atom_site_aniso_U_22
_atom_site_aniso_U_33
_atom_site_aniso_U_23
_atom_site_aniso_U_13
_atom_site_aniso_U_12
O4 0.028(3) 0.028(3) 0.029(3) 0.011(2) -0.003(3) -0.001(2)
O3 0.022(2) 0.024(2) 0.028(3) 0.004(2) -0.002(2) 0.007(2)
O1 0.027(3) 0.028(3) 0.029(3) 0.013(2) 0.000(3) -0.009(2)
O6 0.033(3) 0.051(3) 0.033(3) 0.015(3) 0.003(3) -0.001(3)
C4 0.032(4) 0.023(3) 0.011(3) -0.002(3) 0.007(3) 0.004(3)
O5 0.030(3) 0.044(3) 0.023(3) 0.010(2) 0.004(3) 0.002(3)
C3 0.022(3) 0.021(3) 0.016(3) -0.002(3) 0.001(3) -0.005(3)
C2 0.026(4) 0.024(4) 0.012(3) 0.000(3) -0.003(3) 0.007(3)
C10 0.025(4) 0.021(3) 0.020(3) 0.004(3) -0.004(3) 0.003(3)
O2 0.026(3) 0.043(3) 0.018(3) 0.005(2) 0.002(2) -0.003(2)
C8 0.024(4) 0.018(3) 0.014(3) 0.002(3) 0.001(3) -0.001(3)
C11 0.026(4) 0.016(3) 0.019(4) -0.003(3) -0.002(3) -0.002(3)
C7 0.024(4) 0.013(3) 0.024(4) 0.000(3) -0.002(3) 0.006(3)
C12 0.021(3) 0.020(3) 0.016(3) -0.008(3) -0.002(3) -0.002(3)
C9 0.038(4) 0.009(3) 0.013(3) -0.005(3) 0.002(3) 0.002(3)
C14 0.027(4) 0.021(4) 0.020(4) -0.002(3) 0.006(3) -0.006(3)
C13 0.014(3) 0.025(3) 0.022(4) -0.001(3) -0.007(3) 0.000(3)
C15 0.022(4) 0.027(4) 0.020(4) 0.002(3) -0.002(3) -0.005(3)
C17 0.041(4) 0.019(4) 0.015(3) 0.001(3) -0.008(4) -0.002(3)
C5 0.031(4) 0.023(4) 0.026(4) 0.009(3) -0.003(4) 0.002(3)
C1 0.024(4) 0.021(4) 0.022(4) -0.011(3) 0.003(3) -0.005(3)
C6 0.021(4) 0.033(4) 0.034(4) 0.001(3) -0.011(4) -0.008(3)
C21 0.023(4) 0.045(4) 0.041(4) -0.003(4) -0.005(4) -0.002(4)
C19 0.026(4) 0.022(4) 0.024(4) -0.010(3) -0.001(4) -0.004(3)
C18 0.024(4) 0.023(4) 0.018(4) 0.003(3) 0.007(3) -0.005(3)
C20 0.026(4) 0.069(5) 0.025(4) 0.014(4) 0.007(4) -0.002(4)
C16 0.024(4) 0.026(4) 0.037(4) 0.003(3) 0.004(4) 0.007(3)

loop_
_atom_type_symbol
_atom_type_description
_atom_type_scat_dispersion_real
_atom_type_scat_dispersion_imag
_atom_type_scat_source
C C 0.0033 0.0016 'International Tables Vol C Tables 4.2.6.8 and 6.1.1.4'
H H 0.0000 0.0000 'International Tables Vol C Tables 4.2.6.8 and 6.1.1.4'
O O 0.0106 0.0060 'International Tables Vol C Tables 4.2.6.8 and 6.1.1.4'

loop_
_geom_angle_atom_site_label_1
_geom_angle_atom_site_label_2
_geom_angle_atom_site_label_3
_geom_angle
_geom_angle_site_symmetry_1
_geom_angle_site_symmetry_3
_geom_angle_publ_flag
C11 O4 H4A 106(5) . . ?
C1 O1 H1 118(3) . . ?
C18 O6 C20 116.1(5) . . ?
C3 C4 C5 117.2(6) . . ?
C3 C4 C7 121.0(6) . . ?
C5 C4 C7 121.8(6) . . ?
C17 O5 H5A 98(6) . . ?
C2 C3 C4 121.9(6) . . ?
C2 C3 H3 119.1 . . ?
C4 C3 H3 119.1 . . ?
C3 C2 O2 126.1(5) . . ?
C3 C2 C1 120.8(6) . . ?
O2 C2 C1 113.0(6) . . ?
C11 C10 C9 121.1(6) . . ?
C11 C10 H10 119.4 . . ?
C9 C10 H10 119.4 . . ?
C2 O2 C21 115.6(5) . . ?
C7 C8 C9 123.5(6) . . ?
C7 C8 H8 118.3 . . ?
C9 C8 H8 118.3 . . ?
O4 C11 C10 121.1(6) . . ?
O4 C11 C12 115.4(6) . . ?
C10 C11 C12 123.4(6) . . ?
C8 C7 C4 129.7(6) . . ?
C8 C7 H7 115.2 . . ?
C4 C7 H7 115.2 . . ?
C13 C12 C11 122.2(6) . . ?
C13 C12 H12 118.9 . . ?
C11 C12 H12 118.9 . . ?
O3 C9 C10 120.4(6) . . ?
O3 C9 C8 120.6(6) . . ?
C10 C9 C8 119.1(5) . . ?
C15 C14 C19 118.7(6) . . ?
C15 C14 C13 122.5(6) . . ?
C19 C14 C13 118.8(6) . . ?
C12 C13 C14 128.5(6) . . ?
C12 C13 H13 115.7 . . ?
C14 C13 H13 115.7 . . ?
C14 C15 C16 119.6(6) . . ?
C14 C15 H15 120.2 . . ?
C16 C15 H15 120.2 . . ?
C16 C17 O5 119.1(6) . . ?
C16 C17 C18 119.5(6) . . ?
O5 C17 C18 121.4(6) . . ?
C6 C5 C4 120.6(6) . . ?
C6 C5 H5 119.7 . . ?
C4 C5 H5 119.7 . . ?
O1 C1 C6 124.5(6) . . ?
O1 C1 C2 118.4(6) . . ?
C6 C1 C2 117.2(6) . . ?
C5 C6 C1 122.3(6) . . ?
C5 C6 H6 118.8 . . ?
C1 C6 H6 118.8 . . ?
O2 C21 H21A 109.5 . . ?
O2 C21 H21B 109.5 . . ?
H21A C21 H21B 109.5 . . ?
O2 C21 H21C 109.5 . . ?
H21A C21 H21C 109.5 . . ?
H21B C21 H21C 109.5 . . ?
C18 C19 C14 121.2(6) . . ?
C18 C19 H19 119.4 . . ?
C14 C19 H19 119.4 . . ?
C19 C18 O6 125.3(6) . . ?
C19 C18 C17 120.3(6) . . ?
O6 C18 C17 114.4(6) . . ?
O6 C20 H20A 109.5 . . ?
O6 C20 H20B 109.5 . . ?
H20A C20 H20B 109.5 . . ?
O6 C20 H20C 109.5 . . ?
H20A C20 H20C 109.5 . . ?
H20B C20 H20C 109.5 . . ?
C17 C16 C15 120.6(6) . . ?
C17 C16 H16 119.7 . . ?
C15 C16 H16 119.7 . . ?

loop_
_geom_bond_atom_site_label_1
_geom_bond_atom_site_label_2
_geom_bond_distance
_geom_bond_site_symmetry_2
_geom_bond_publ_flag
O4 C11 1.334(7) . ?
O4 H4A 0.84(6) . ?
O3 C9 1.277(6) . ?
O1 C1 1.341(7) . ?
O1 H1 0.98(5) . ?
O6 C18 1.379(7) . ?
O6 C20 1.450(6) . ?
C4 C3 1.400(8) . ?
C4 C5 1.406(8) . ?
C4 C7 1.447(8) . ?
O5 C17 1.374(7) . ?
O5 H5A 0.83(7) . ?
C3 C2 1.365(8) . ?
C3 H3 0.9300 . ?
C2 O2 1.371(7) . ?
C2 C1 1.408(7) . ?
C10 C11 1.356(8) . ?
C10 C9 1.432(8) . ?
C10 H10 0.9300 . ?
O2 C21 1.450(6) . ?
C8 C7 1.325(7) . ?
C8 C9 1.454(7) . ?
C8 H8 0.9300 . ?
C11 C12 1.466(8) . ?
C7 H7 0.9300 . ?
C12 C13 1.330(7) . ?
C12 H12 0.9300 . ?
C14 C15 1.389(8) . ?
C14 C19 1.395(8) . ?
C14 C13 1.456(8) . ?
C13 H13 0.9300 . ?
C15 C16 1.413(8) . ?
C15 H15 0.9300 . ?
C17 C16 1.362(8) . ?
C17 C18 1.398(8) . ?
C5 C6 1.366(8) . ?
C5 H5 0.9300 . ?
C1 C6 1.390(8) . ?
C6 H6 0.9300 . ?
C21 H21A 0.9600 . ?
C21 H21B 0.9600 . ?
C21 H21C 0.9600 . ?
C19 C18 1.366(8) . ?
C19 H19 0.9300 . ?
C20 H20A 0.9600 . ?
C20 H20B 0.9600 . ?
C20 H20C 0.9600 . ?
C16 H16 0.9300 . ?

loop_
_cod_related_entry_id
_cod_related_entry_database
_cod_related_entry_code
1 ChemSpider 4445080
